data_7004990
loop_
_publ_author_name
'Izod, Keith'
'Stewart, John C.'
'Clegg, William'
'Harrington, Ross W.'

_publ_section_title
;
 Alkali metal complexes of sterically demanding amino-functionalized
 secondary phosphanide ligands.
;
_journal_issue 2
_journal_name_full 'Dalton transactions (Cambridge, England : 2003)'
_journal_page_first 257
_journal_page_last 264
_journal_paper_doi 10.1039/b614373c
_journal_year 2007
_chemical_formula_moiety 'C42 H92 K2 N8 P2 Si4'
_chemical_formula_sum 'C42 H92 K2 N8 P2 Si4'
_chemical_formula_weight 961.74
_chemical_name_systematic
;
?
;
_space_group_IT_number 14
_symmetry_cell_setting monoclinic
_symmetry_space_group_name_Hall '-P 2ybc'
_symmetry_space_group_name_H-M 'P 1 21/c 1'
_atom_sites_solution_hydrogens geom
_atom_sites_solution_primary direct
_atom_sites_solution_secondary difmap
_audit_creation_method SHELXL-97
_cell_angle_alpha 90.00
_cell_angle_beta 122.270(6)
_cell_angle_gamma 90.00
_cell_formula_units_Z 2
_cell_length_a 14.603(2)
_cell_length_b 10.0903(14)
_cell_length_c 23.551(3)
_cell_measurement_reflns_used 6218
_cell_measurement_temperature 150(2)
_cell_measurement_theta_max 28.20
_cell_measurement_theta_min 2.20
_cell_volume 2934.2(7)
_computing_cell_refinement 'Bruker SAINT'
_computing_data_collection 'Bruker SMART'
_computing_data_reduction 'Bruker SAINT'
_computing_molecular_graphics 'Bruker SHELXTL'
_computing_publication_material 'Bruker SHELXTL and local programs'
_computing_structure_refinement 'Bruker SHELXTL'
_computing_structure_solution 'Bruker SHELXTL'
_diffrn_ambient_temperature 150(2)
_diffrn_measured_fraction_theta_full 0.999
_diffrn_measured_fraction_theta_max 0.970
_diffrn_measurement_device_type 'Bruker SMART 1K CCD diffractometer'
_diffrn_measurement_method 'thin-slice \w scans'
_diffrn_radiation_monochromator graphite
_diffrn_radiation_source 'sealed tube'
_diffrn_radiation_type MoK\a
_diffrn_radiation_wavelength 0.71073
_diffrn_reflns_av_R_equivalents 0.0278
_diffrn_reflns_av_sigmaI/netI 0.0276
_diffrn_reflns_limit_h_max 18
_diffrn_reflns_limit_h_min -18
_diffrn_reflns_limit_k_max 13
_diffrn_reflns_limit_k_min -13
_diffrn_reflns_limit_l_max 31
_diffrn_reflns_limit_l_min -30
_diffrn_reflns_number 25376
_diffrn_reflns_theta_full 26.00
_diffrn_reflns_theta_max 28.30
_diffrn_reflns_theta_min 1.65
_diffrn_standards_number 0
_exptl_absorpt_coefficient_mu 0.331
_exptl_absorpt_correction_T_max 0.905
_exptl_absorpt_correction_T_min 0.840
_exptl_absorpt_correction_type multi-scan
_exptl_absorpt_process_details SADABS
_exptl_crystal_colour red
_exptl_crystal_density_diffrn 1.089
_exptl_crystal_density_method 'not measured'
_exptl_crystal_description block
_exptl_crystal_F_000 1048
_exptl_crystal_size_max 0.55
_exptl_crystal_size_mid 0.48
_exptl_crystal_size_min 0.30
_refine_diff_density_max 0.450
_refine_diff_density_min -0.328
_refine_diff_density_rms 0.053
_refine_ls_extinction_method none
_refine_ls_goodness_of_fit_ref 1.107
_refine_ls_hydrogen_treatment constr
_refine_ls_matrix_type full
_refine_ls_number_parameters 302
_refine_ls_number_reflns 7075
_refine_ls_number_restraints 0
_refine_ls_restrained_S_all 1.107
_refine_ls_R_factor_all 0.0631
_refine_ls_R_factor_gt 0.0474
_refine_ls_shift/su_max 0.001
_refine_ls_shift/su_mean 0.000
_refine_ls_structure_factor_coef Fsqd
_refine_ls_weighting_details 'calc w=1/[\s^2^(Fo^2^)+(0.0463P)^2^+1.7605P] where P=(Fo^2^+2Fc^2^)/3'
_refine_ls_weighting_scheme calc
_refine_ls_wR_factor_gt 0.1086
_refine_ls_wR_factor_ref 0.1171
_reflns_number_gt 5611
_reflns_number_total 7075
_reflns_threshold_expression I>2\s(I)
_cod_data_source_file b614373c.txt
_cod_data_source_block ki273_compound_12
_cod_original_sg_symbol_H-M 'P 21/c'
_cod_database_code 7004990

loop_
_symmetry_equiv_pos_as_xyz
'x, y, z'
'-x, y+1/2, -z+1/2'
'-x, -y, -z'
'x, -y-1/2, z-1/2'

loop_
_atom_site_label
_atom_site_type_symbol
_atom_site_fract_x
_atom_site_fract_y
_atom_site_fract_z
_atom_site_U_iso_or_equiv
_atom_site_adp_type
_atom_site_occupancy
_atom_site_symmetry_multiplicity
_atom_site_calc_flag
_atom_site_refinement_flags
_atom_site_disorder_assembly
_atom_site_disorder_group
K1 K 0.41035(4) 0.55099(4) 0.40632(2) 0.02988(11) Uani 1 1 d . . .
P1 P 0.27159(4) 0.40761(5) 0.46665(2) 0.02742(12) Uani 1 1 d . A .
Si1 Si 0.02212(5) 0.45636(8) 0.37276(3) 0.04355(17) Uani 1 1 d . . .
Si2 Si 0.12086(5) 0.19160(6) 0.46030(3) 0.03835(15) Uani 1 1 d . . .
N1 N 0.40612(12) 0.61119(16) 0.52416(8) 0.0271(3) Uani 1 1 d . . .
N2 N 0.29153(15) 0.39372(19) 0.28472(9) 0.0393(4) Uani 1 1 d . A .
N3 N 0.42860(17) 0.61490(18) 0.29102(10) 0.0430(5) Uani 1 1 d . . .
N4 N 0.39759(15) 0.82096(17) 0.37015(9) 0.0390(4) Uani 1 1 d . . .
C1 C 0.13278(15) 0.3746(2) 0.45095(9) 0.0294(4) Uani 1 1 d . . .
H1A H 0.1320 0.4174 0.4890 0.035 Uiso 1 1 calc R . .
C2 C -0.0122(2) 0.3511(4) 0.29816(12) 0.0681(9) Uani 1 1 d . . .
H2A H 0.0547 0.3222 0.3017 0.102 Uiso 1 1 calc R . .
H2B H -0.0559 0.4028 0.2569 0.102 Uiso 1 1 calc R . .
H2C H -0.0534 0.2733 0.2970 0.102 Uiso 1 1 calc R . .
C3 C 0.0580(2) 0.6254(3) 0.35834(14) 0.0591(7) Uani 1 1 d . . .
H3A H 0.0626 0.6867 0.3921 0.089 Uiso 1 1 calc R . .
H3B H 0.0021 0.6562 0.3134 0.089 Uiso 1 1 calc R . .
H3C H 0.1280 0.6221 0.3620 0.089 Uiso 1 1 calc R . .
C4 C -0.1028(2) 0.4774(4) 0.37612(16) 0.0723(10) Uani 1 1 d . . .
H4A H -0.0864 0.5348 0.4140 0.108 Uiso 1 1 calc R . .
H4B H -0.1269 0.3906 0.3819 0.108 Uiso 1 1 calc R . .
H4C H -0.1603 0.5178 0.3342 0.108 Uiso 1 1 calc R . .
C5 C -0.0207(2) 0.1419(3) 0.43282(14) 0.0609(8) Uani 1 1 d . . .
H5A H -0.0235 0.0459 0.4380 0.091 Uiso 1 1 calc R . .
H5B H -0.0701 0.1662 0.3856 0.091 Uiso 1 1 calc R . .
H5C H -0.0424 0.1877 0.4605 0.091 Uiso 1 1 calc R . .
C6 C 0.1648(3) 0.0889(3) 0.41324(17) 0.0715(9) Uani 1 1 d . . .
H6A H 0.1635 -0.0050 0.4235 0.107 Uiso 1 1 calc R . .
H6B H 0.2385 0.1140 0.4266 0.107 Uiso 1 1 calc R . .
H6C H 0.1154 0.1036 0.3649 0.107 Uiso 1 1 calc R . .
C7 C 0.2077(2) 0.1485(3) 0.55131(13) 0.0534(6) Uani 1 1 d . . .
H7A H 0.2023 0.0533 0.5572 0.080 Uiso 1 1 calc R . .
H7B H 0.1831 0.1981 0.5766 0.080 Uiso 1 1 calc R . .
H7C H 0.2831 0.1716 0.5680 0.080 Uiso 1 1 calc R . .
C8 C 0.30745(14) 0.56265(18) 0.50936(8) 0.0241(4) Uani 1 1 d . . .
C9 C 0.24834(16) 0.6365(2) 0.53086(10) 0.0330(4) Uani 1 1 d . A .
H9A H 0.1790 0.6064 0.5198 0.040 Uiso 1 1 calc R . .
C10 C 0.29002(19) 0.7503(2) 0.56729(12) 0.0409(5) Uani 1 1 d . . .
H10A H 0.2502 0.7979 0.5820 0.049 Uiso 1 1 calc R A .
C11 C 0.39065(19) 0.7966(2) 0.58294(12) 0.0420(5) Uani 1 1 d . A .
H11A H 0.4216 0.8748 0.6087 0.050 Uiso 1 1 calc R . .
C12 C 0.44322(16) 0.7235(2) 0.55937(10) 0.0331(4) Uani 1 1 d . . .
H12A H 0.5112 0.7554 0.5689 0.040 Uiso 1 1 calc R A .
C13 C 0.1903(2) 0.4655(3) 0.25542(18) 0.0707(9) Uani 1 1 d . . .
H13A H 0.1592 0.4525 0.2830 0.106 Uiso 1 1 calc R . .
H13B H 0.1397 0.4324 0.2099 0.106 Uiso 1 1 calc R . .
H13C H 0.2035 0.5601 0.2535 0.106 Uiso 1 1 calc R . .
C14 C 0.2740(2) 0.2560(3) 0.29515(13) 0.0552(6) Uani 1 1 d . . .
H14A H 0.3417 0.2063 0.3130 0.083 Uiso 1 1 calc R . .
H14B H 0.2180 0.2171 0.2523 0.083 Uiso 1 1 calc R . .
H14C H 0.2506 0.2520 0.3271 0.083 Uiso 1 1 calc R . .
C15 C 0.3382(2) 0.3985(3) 0.24342(11) 0.0505(6) Uani 1 1 d . . .
H15A H 0.2879 0.3549 0.1999 0.061 Uiso 1 1 calc R A .
H15B H 0.4068 0.3476 0.2660 0.061 Uiso 1 1 calc R . .
C16 C 0.3608(2) 0.5368(3) 0.23026(11) 0.0541(7) Uani 1 1 d . A .
H16A H 0.3968 0.5315 0.2047 0.065 Uiso 1 1 calc R . .
H16B H 0.2910 0.5834 0.2018 0.065 Uiso 1 1 calc R . .
C17 C 0.5409(2) 0.5710(3) 0.32415(12) 0.0508(6) Uani 1 1 d . A .
H17A H 0.5447 0.4752 0.3321 0.076 Uiso 1 1 calc R . .
H17B H 0.5846 0.6172 0.3672 0.076 Uiso 1 1 calc R . .
H17C H 0.5690 0.5910 0.2955 0.076 Uiso 1 1 calc R . .
C18 C 0.4060(4) 0.7522(4) 0.2686(2) 0.0365(9) Uani 0.677(7) 1 d P A 1
H18A H 0.3269 0.7642 0.2376 0.044 Uiso 0.677(7) 1 calc PR A 1
H18B H 0.4413 0.7736 0.2437 0.044 Uiso 0.677(7) 1 calc PR A 1
C18A C 0.4582(9) 0.7687(9) 0.3000(5) 0.041(2) Uani 0.323(7) 1 d P A 2
H18C H 0.5310 0.7831 0.3406 0.049 Uiso 0.323(7) 1 calc PR A 2
H18D H 0.4581 0.8025 0.2605 0.049 Uiso 0.323(7) 1 calc PR A 2
C19 C 0.4467(4) 0.8461(3) 0.32752(18) 0.0369(10) Uani 0.677(7) 1 d P A 1
H19A H 0.4300 0.9381 0.3104 0.044 Uiso 0.677(7) 1 calc PR A 1
H19B H 0.5265 0.8378 0.3566 0.044 Uiso 0.677(7) 1 calc PR A 1
C19A C 0.3742(9) 0.8394(8) 0.3068(4) 0.047(2) Uani 0.323(7) 1 d P A 2
H19C H 0.3746 0.9352 0.2978 0.057 Uiso 0.323(7) 1 calc PR A 2
H19D H 0.3013 0.8037 0.2741 0.057 Uiso 0.323(7) 1 calc PR A 2
C20 C 0.2865(3) 0.8488(4) 0.3325(3) 0.0528(12) Uani 0.677(7) 1 d P A 1
H20A H 0.2504 0.7904 0.2932 0.079 Uiso 0.677(7) 1 calc PR A 1
H20B H 0.2753 0.9414 0.3177 0.079 Uiso 0.677(7) 1 calc PR A 1
H20C H 0.2560 0.8341 0.3603 0.079 Uiso 0.677(7) 1 calc PR A 1
C20A C 0.2936(9) 0.8671(11) 0.3731(7) 0.072(4) Uani 0.323(7) 1 d P A 2
H20D H 0.3051 0.8431 0.4168 0.107 Uiso 0.323(7) 1 calc PR A 2
H20E H 0.2284 0.8228 0.3373 0.107 Uiso 0.323(7) 1 calc PR A 2
H20F H 0.2846 0.9634 0.3670 0.107 Uiso 0.323(7) 1 calc PR A 2
C21 C 0.4640(3) 0.8989(3) 0.42867(15) 0.0729(9) Uani 1 1 d . A .
H21A H 0.5398 0.8718 0.4495 0.109 Uiso 1 1 calc R . .
H21B H 0.4413 0.8859 0.4606 0.109 Uiso 1 1 calc R . .
H21C H 0.4567 0.9927 0.4161 0.109 Uiso 1 1 calc R . .

loop_
_atom_site_aniso_label
_atom_site_aniso_U_11
_atom_site_aniso_U_22
_atom_site_aniso_U_33
_atom_site_aniso_U_23
_atom_site_aniso_U_13
_atom_site_aniso_U_12
K1 0.0429(2) 0.0272(2) 0.0267(2) 0.00201(16) 0.02344(19) 0.00270(17)
P1 0.0265(2) 0.0318(3) 0.0273(2) -0.00581(19) 0.0166(2) -0.0077(2)
Si1 0.0267(3) 0.0701(5) 0.0310(3) 0.0132(3) 0.0135(2) -0.0052(3)
Si2 0.0381(3) 0.0414(3) 0.0357(3) -0.0049(2) 0.0198(3) -0.0172(3)
N1 0.0252(7) 0.0328(9) 0.0255(8) -0.0037(6) 0.0151(6) -0.0052(6)
N2 0.0381(9) 0.0492(11) 0.0320(9) -0.0012(8) 0.0198(8) -0.0035(8)
N3 0.0673(13) 0.0357(10) 0.0476(11) 0.0087(8) 0.0451(11) 0.0064(9)
N4 0.0470(10) 0.0286(9) 0.0385(10) 0.0003(7) 0.0210(9) 0.0008(8)
C1 0.0265(9) 0.0395(11) 0.0240(9) -0.0010(8) 0.0145(8) -0.0085(8)
C2 0.0503(15) 0.114(3) 0.0304(12) -0.0020(14) 0.0151(11) -0.0332(16)
C3 0.0464(14) 0.0699(18) 0.0535(15) 0.0294(13) 0.0216(12) 0.0049(13)
C4 0.0391(14) 0.112(3) 0.0723(19) 0.0379(19) 0.0341(14) 0.0159(15)
C5 0.0461(14) 0.0749(19) 0.0515(15) 0.0042(13) 0.0192(12) -0.0318(13)
C6 0.100(2) 0.0506(16) 0.089(2) -0.0228(15) 0.067(2) -0.0251(16)
C7 0.0469(14) 0.0497(14) 0.0519(15) 0.0143(12) 0.0186(12) -0.0080(11)
C8 0.0231(8) 0.0298(9) 0.0204(8) 0.0014(7) 0.0123(7) -0.0016(7)
C9 0.0292(10) 0.0380(11) 0.0382(11) -0.0024(8) 0.0225(9) -0.0027(8)
C10 0.0457(12) 0.0374(12) 0.0538(13) -0.0078(10) 0.0361(11) -0.0016(10)
C11 0.0519(13) 0.0341(11) 0.0491(13) -0.0148(10) 0.0330(11) -0.0128(10)
C12 0.0329(10) 0.0354(11) 0.0341(10) -0.0052(8) 0.0200(9) -0.0102(8)
C13 0.0507(16) 0.075(2) 0.097(2) 0.0238(18) 0.0466(17) 0.0082(14)
C14 0.0557(15) 0.0499(15) 0.0503(14) -0.0105(12) 0.0217(12) -0.0163(12)
C15 0.0503(14) 0.0746(18) 0.0306(11) -0.0169(11) 0.0242(11) -0.0138(13)
C16 0.0521(14) 0.087(2) 0.0313(11) 0.0132(12) 0.0280(11) 0.0055(13)
C17 0.0585(15) 0.0538(15) 0.0364(12) -0.0016(10) 0.0230(12) -0.0093(12)
C18 0.048(2) 0.0363(18) 0.029(2) 0.0044(16) 0.0232(18) -0.0045(17)
C18A 0.049(5) 0.043(5) 0.036(5) 0.013(4) 0.027(4) 0.003(4)
C19 0.041(2) 0.0326(17) 0.0413(19) 0.0005(14) 0.0249(18) -0.0097(15)
C19A 0.054(6) 0.038(4) 0.056(5) 0.020(3) 0.033(5) 0.011(4)
C20 0.045(2) 0.047(2) 0.071(3) -0.009(2) 0.034(2) -0.0026(16)
C20A 0.075(7) 0.077(7) 0.090(8) 0.026(6) 0.062(7) 0.039(6)
C21 0.100(2) 0.0562(17) 0.0538(16) -0.0097(14) 0.0356(17) -0.0325(17)

loop_
_atom_type_symbol
_atom_type_description
_atom_type_scat_dispersion_real
_atom_type_scat_dispersion_imag
_atom_type_scat_source
C C 0.0033 0.0016 'International Tables Vol C Tables 4.2.6.8 and 6.1.1.4'
H H 0.0000 0.0000 'International Tables Vol C Tables 4.2.6.8 and 6.1.1.4'
K K 0.2009 0.2494 'International Tables Vol C Tables 4.2.6.8 and 6.1.1.4'
N N 0.0061 0.0033 'International Tables Vol C Tables 4.2.6.8 and 6.1.1.4'
P P 0.1023 0.0942 'International Tables Vol C Tables 4.2.6.8 and 6.1.1.4'
Si Si 0.0817 0.0704 'International Tables Vol C Tables 4.2.6.8 and 6.1.1.4'

loop_
_geom_angle_atom_site_label_1
_geom_angle_atom_site_label_2
_geom_angle_atom_site_label_3
_geom_angle
_geom_angle_site_symmetry_1
_geom_angle_site_symmetry_3
_geom_angle_publ_flag
N1 K1 N4 128.79(5) 3_666 . ?
N1 K1 N1 93.79(4) 3_666 . ?
N4 K1 N1 93.17(5) . . ?
N1 K1 N2 97.97(5) 3_666 . ?
N4 K1 N2 108.70(5) . . ?
N1 K1 N2 139.34(5) . . ?
N1 K1 N3 97.92(5) 3_666 . ?
N4 K1 N3 62.26(5) . . ?
N1 K1 N3 154.88(5) . . ?
N2 K1 N3 60.63(5) . . ?
N1 K1 C12 23.25(5) 3_666 3_666 ?
N4 K1 C12 143.65(5) . 3_666 ?
N1 K1 C12 106.50(5) . 3_666 ?
N2 K1 C12 75.67(5) . 3_666 ?
N3 K1 C12 92.50(5) . 3_666 ?
N1 K1 P1 96.08(4) 3_666 . ?
N4 K1 P1 125.73(4) . . ?
N1 K1 P1 49.75(3) . . ?
N2 K1 P1 90.23(4) . . ?
N3 K1 P1 149.09(5) . . ?
C12 K1 P1 89.62(4) 3_666 . ?
N1 K1 C8 104.31(4) 3_666 . ?
N4 K1 C8 101.20(5) . . ?
N1 K1 C8 22.68(4) . . ?
N2 K1 C8 117.02(5) . . ?
N3 K1 C8 157.69(5) . . ?
C12 K1 C8 108.70(5) 3_666 . ?
P1 K1 C8 30.16(3) . . ?
N1 K1 K1 47.66(3) 3_666 3_666 ?
N4 K1 K1 119.58(4) . 3_666 ?
N1 K1 K1 46.13(3) . 3_666 ?
N2 K1 K1 131.46(4) . 3_666 ?
N3 K1 K1 140.38(5) . 3_666 ?
C12 K1 K1 63.04(4) 3_666 3_666 ?
P1 K1 K1 66.294(17) . 3_666 ?
C8 K1 K1 59.67(3) . 3_666 ?
C8 P1 C1 103.13(9) . . ?
C8 P1 K1 78.39(6) . . ?
C1 P1 K1 145.17(6) . . ?
C3 Si1 C1 113.75(10) . . ?
C3 Si1 C2 107.91(13) . . ?
C1 Si1 C2 109.27(13) . . ?
C3 Si1 C4 106.07(15) . . ?
C1 Si1 C4 110.84(11) . . ?
C2 Si1 C4 108.84(15) . . ?
C6 Si2 C7 108.35(15) . . ?
C6 Si2 C5 108.19(15) . . ?
C7 Si2 C5 106.36(12) . . ?
C6 Si2 C1 113.21(11) . . ?
C7 Si2 C1 108.33(10) . . ?
C5 Si2 C1 112.11(12) . . ?
C12 N1 C8 118.73(16) . . ?
C12 N1 K1 100.84(12) . 3_666 ?
C8 N1 K1 118.98(12) . 3_666 ?
C12 N1 K1 124.62(12) . . ?
C8 N1 K1 103.84(10) . . ?
K1 N1 K1 86.21(4) 3_666 . ?
C13 N2 C15 112.8(2) . . ?
C13 N2 C14 109.3(2) . . ?
C15 N2 C14 109.3(2) . . ?
C13 N2 K1 96.74(17) . . ?
C15 N2 K1 113.21(13) . . ?
C14 N2 K1 114.92(14) . . ?
C18 N3 C17 117.1(3) . . ?
C18 N3 C16 104.7(3) . . ?
C17 N3 C16 109.90(19) . . ?
C18 N3 C18A 27.8(3) . . ?
C17 N3 C18A 94.4(4) . . ?
C16 N3 C18A 130.5(4) . . ?
C18 N3 K1 115.39(17) . . ?
C17 N3 K1 94.01(13) . . ?
C16 N3 K1 115.97(13) . . ?
C18A N3 K1 104.0(3) . . ?
C19A N4 C20 75.5(5) . . ?
C19A N4 C21 129.1(5) . . ?
C20 N4 C21 117.5(3) . . ?
C19A N4 C19 35.7(4) . . ?
C20 N4 C19 110.0(3) . . ?
C21 N4 C19 103.1(2) . . ?
C19A N4 C20A 108.4(6) . . ?
C20 N4 C20A 34.5(4) . . ?
C21 N4 C20A 88.3(6) . . ?
C19 N4 C20A 139.0(4) . . ?
C19A N4 K1 113.7(4) . . ?
C20 N4 K1 104.6(2) . . ?
C21 N4 K1 109.80(16) . . ?
C19 N4 K1 112.15(16) . . ?
C20A N4 K1 100.1(4) . . ?
Si1 C1 Si2 117.59(10) . . ?
Si1 C1 P1 112.83(10) . . ?
Si2 C1 P1 107.93(10) . . ?
Si1 C1 H1A 105.9 . . ?
Si2 C1 H1A 105.9 . . ?
P1 C1 H1A 105.9 . . ?
Si1 C2 H2A 109.5 . . ?
Si1 C2 H2B 109.5 . . ?
H2A C2 H2B 109.5 . . ?
Si1 C2 H2C 109.5 . . ?
H2A C2 H2C 109.5 . . ?
H2B C2 H2C 109.5 . . ?
Si1 C3 H3A 109.5 . . ?
Si1 C3 H3B 109.5 . . ?
H3A C3 H3B 109.5 . . ?
Si1 C3 H3C 109.5 . . ?
H3A C3 H3C 109.5 . . ?
H3B C3 H3C 109.5 . . ?
Si1 C4 H4A 109.5 . . ?
Si1 C4 H4B 109.5 . . ?
H4A C4 H4B 109.5 . . ?
Si1 C4 H4C 109.5 . . ?
H4A C4 H4C 109.5 . . ?
H4B C4 H4C 109.5 . . ?
Si2 C5 H5A 109.5 . . ?
Si2 C5 H5B 109.5 . . ?
H5A C5 H5B 109.5 . . ?
Si2 C5 H5C 109.5 . . ?
H5A C5 H5C 109.5 . . ?
H5B C5 H5C 109.5 . . ?
Si2 C6 H6A 109.5 . . ?
Si2 C6 H6B 109.5 . . ?
H6A C6 H6B 109.5 . . ?
Si2 C6 H6C 109.5 . . ?
H6A C6 H6C 109.5 . . ?
H6B C6 H6C 109.5 . . ?
Si2 C7 H7A 109.5 . . ?
Si2 C7 H7B 109.5 . . ?
H7A C7 H7B 109.5 . . ?
Si2 C7 H7C 109.5 . . ?
H7A C7 H7C 109.5 . . ?
H7B C7 H7C 109.5 . . ?
N1 C8 C9 118.34(17) . . ?
N1 C8 P1 114.03(13) . . ?
C9 C8 P1 127.59(14) . . ?
N1 C8 K1 53.48(9) . . ?
C9 C8 K1 146.91(13) . . ?
P1 C8 K1 71.45(6) . . ?
C10 C9 C8 120.81(18) . . ?
C10 C9 H9A 119.6 . . ?
C8 C9 H9A 119.6 . . ?
C9 C10 C11 120.13(19) . . ?
C9 C10 H10A 119.9 . . ?
C11 C10 H10A 119.9 . . ?
C12 C11 C10 116.80(19) . . ?
C12 C11 H11A 121.6 . . ?
C10 C11 H11A 121.6 . . ?
N1 C12 C11 125.15(18) . . ?
N1 C12 K1 55.91(10) . 3_666 ?
C11 C12 K1 140.61(15) . 3_666 ?
N1 C12 H12A 117.4 . . ?
C11 C12 H12A 117.4 . . ?
K1 C12 H12A 76.7 3_666 . ?
N2 C13 H13A 109.5 . . ?
N2 C13 H13B 109.5 . . ?
H13A C13 H13B 109.5 . . ?
N2 C13 H13C 109.5 . . ?
H13A C13 H13C 109.5 . . ?
H13B C13 H13C 109.5 . . ?
N2 C14 H14A 109.5 . . ?
N2 C14 H14B 109.5 . . ?
H14A C14 H14B 109.5 . . ?
N2 C14 H14C 109.5 . . ?
H14A C14 H14C 109.5 . . ?
H14B C14 H14C 109.5 . . ?
N2 C15 C16 113.6(2) . . ?
N2 C15 H15A 108.8 . . ?
C16 C15 H15A 108.8 . . ?
N2 C15 H15B 108.8 . . ?
C16 C15 H15B 108.8 . . ?
H15A C15 H15B 107.7 . . ?
N3 C16 C15 114.03(18) . . ?
N3 C16 H16A 108.7 . . ?
C15 C16 H16A 108.7 . . ?
N3 C16 H16B 108.7 . . ?
C15 C16 H16B 108.7 . . ?
H16A C16 H16B 107.6 . . ?
N3 C17 H17A 109.5 . . ?
N3 C17 H17B 109.5 . . ?
H17A C17 H17B 109.5 . . ?
N3 C17 H17C 109.5 . . ?
H17A C17 H17C 109.5 . . ?
H17B C17 H17C 109.5 . . ?
N3 C18 C19 111.1(3) . . ?
N3 C18 H18A 109.4 . . ?
C19 C18 H18A 109.4 . . ?
N3 C18 H18B 109.4 . . ?
C19 C18 H18B 109.4 . . ?
H18A C18 H18B 108.0 . . ?
C19A C18A N3 107.4(7) . . ?
C19A C18A H18C 110.2 . . ?
N3 C18A H18C 110.2 . . ?
C19A C18A H18D 110.2 . . ?
N3 C18A H18D 110.2 . . ?
H18C C18A H18D 108.5 . . ?
C18 C19 N4 113.8(3) . . ?
C18 C19 H19A 108.8 . . ?
N4 C19 H19A 108.8 . . ?
C18 C19 H19B 108.8 . . ?
N4 C19 H19B 108.8 . . ?
H19A C19 H19B 107.7 . . ?
N4 C19A C18A 108.2(8) . . ?
N4 C19A H19C 110.1 . . ?
C18A C19A H19C 110.1 . . ?
N4 C19A H19D 110.1 . . ?
C18A C19A H19D 110.1 . . ?
H19C C19A H19D 108.4 . . ?
N4 C20 H20A 109.5 . . ?
N4 C20 H20B 109.5 . . ?
N4 C20 H20C 109.5 . . ?
N4 C20A H20D 109.5 . . ?
N4 C20A H20E 109.5 . . ?
H20D C20A H20E 109.5 . . ?
N4 C20A H20F 109.5 . . ?
H20D C20A H20F 109.5 . . ?
H20E C20A H20F 109.5 . . ?
N4 C21 H21A 109.5 . . ?
N4 C21 H21B 109.5 . . ?
H21A C21 H21B 109.5 . . ?
N4 C21 H21C 109.5 . . ?
H21A C21 H21C 109.5 . . ?
H21B C21 H21C 109.5 . . ?

loop_
_geom_bond_atom_site_label_1
_geom_bond_atom_site_label_2
_geom_bond_distance
_geom_bond_site_symmetry_2
_geom_bond_publ_flag
K1 N1 2.8029(17) 3_666 ?
K1 N4 2.8305(19) . ?
K1 N1 2.8737(16) . ?
K1 N2 2.9023(19) . ?
K1 N3 2.9382(17) . ?
K1 C12 3.324(2) 3_666 ?
K1 P1 3.3605(7) . ?
K1 C8 3.4721(18) . ?
K1 K1 3.8793(10) 3_666 ?
P1 C8 1.7807(19) . ?
P1 C1 1.8858(19) . ?
Si1 C3 1.868(3) . ?
Si1 C1 1.872(2) . ?
Si1 C2 1.878(3) . ?
Si1 C4 1.880(3) . ?
Si2 C6 1.864(3) . ?
Si2 C7 1.868(3) . ?
Si2 C5 1.875(2) . ?
Si2 C1 1.879(2) . ?
N1 C12 1.336(2) . ?
N1 C8 1.379(2) . ?
N1 K1 2.8029(17) 3_666 ?
N2 C13 1.448(3) . ?
N2 C15 1.457(3) . ?
N2 C14 1.457(3) . ?
N3 C18 1.457(4) . ?
N3 C17 1.459(3) . ?
N3 C16 1.462(3) . ?
N3 C18A 1.595(9) . ?
N4 C19A 1.353(8) . ?
N4 C20 1.401(4) . ?
N4 C21 1.425(3) . ?
N4 C19 1.535(4) . ?
N4 C20A 1.625(9) . ?
C1 H1A 1.000 . ?
C2 H2A 0.980 . ?
C2 H2B 0.980 . ?
C2 H2C 0.980 . ?
C3 H3A 0.980 . ?
C3 H3B 0.980 . ?
C3 H3C 0.980 . ?
C4 H4A 0.980 . ?
C4 H4B 0.980 . ?
C4 H4C 0.980 . ?
C5 H5A 0.980 . ?
C5 H5B 0.980 . ?
C5 H5C 0.980 . ?
C6 H6A 0.980 . ?
C6 H6B 0.980 . ?
C6 H6C 0.980 . ?
C7 H7A 0.980 . ?
C7 H7B 0.980 . ?
C7 H7C 0.980 . ?
C8 C9 1.423(3) . ?
C9 C10 1.366(3) . ?
C9 H9A 0.950 . ?
C10 C11 1.391(3) . ?
C10 H10A 0.950 . ?
C11 C12 1.377(3) . ?
C11 H11A 0.950 . ?
C12 K1 3.324(2) 3_666 ?
C12 H12A 0.950 . ?
C13 H13A 0.980 . ?
C13 H13B 0.980 . ?
C13 H13C 0.980 . ?
C14 H14A 0.980 . ?
C14 H14B 0.980 . ?
C14 H14C 0.980 . ?
C15 C16 1.503(4) . ?
C15 H15A 0.990 . ?
C15 H15B 0.990 . ?
C16 H16A 0.990 . ?
C16 H16B 0.990 . ?
C17 H17A 0.980 . ?
C17 H17B 0.980 . ?
C17 H17C 0.980 . ?
C18 C19 1.515(6) . ?
C18 H18A 0.990 . ?
C18 H18B 0.990 . ?
C18A C19A 1.499(13) . ?
C18A H18C 0.990 . ?
C18A H18D 0.990 . ?
C19 H19A 0.990 . ?
C19 H19B 0.990 . ?
C19A H19C 0.990 . ?
C19A H19D 0.990 . ?
C20 H20A 0.980 . ?
C20 H20B 0.980 . ?
C20 H20C 0.980 . ?
C20A H20D 0.980 . ?
C20A H20E 0.980 . ?
C20A H20F 0.980 . ?
C21 H21A 0.980 . ?
C21 H21B 0.980 . ?
C21 H21C 0.980 . ?
